data_1564344
loop_
_publ_author_name
'Taniguchi, Yoshimasa'
'Miwa, Mayuka'
'Kitada, Naoki'

_publ_section_title
;
 Crystalline sponge X-ray analysis coupled with supercritical fluid
 chromatography: a novel analytical platform for the rapid separation,
 isolation, and characterization of analytes.
;
_journal_issue 17
_journal_name_full 'The Analyst'
_journal_page_first 5230
_journal_page_last 5235
_journal_paper_doi 10.1039/d1an00948f
_journal_volume 146
_journal_year 2021
_chemical_formula_moiety
;
(C24 H15 Br Cu N3 O6), (C12 H10 O)
;
_chemical_formula_sum 'C36 H25 Br Cu N3 O7'
_chemical_formula_weight 755.04
_space_group_crystal_system monoclinic
_space_group_IT_number 15
_space_group_name_Hall '-I 2ya'
_space_group_name_H-M_alt 'I 1 2/a 1'
_atom_sites_solution_hydrogens geom
_audit_creation_method SHELXL-2018/3
_audit_update_record
;
2021-02-11 deposited with the CCDC.	2021-02-11 downloaded from the CCDC.
;
_cell_angle_alpha 90
_cell_angle_beta 117.332(4)
_cell_angle_gamma 90
_cell_formula_units_Z 8
_cell_length_a 30.0915(10)
_cell_length_b 7.71070(10)
_cell_length_c 32.6089(11)
_cell_measurement_reflns_used 10254
_cell_measurement_temperature 100.00(10)
_cell_measurement_theta_max 73.0500
_cell_measurement_theta_min 3.3160
_cell_volume 6721.5(4)
_computing_cell_refinement 'CrysAlisPro 1.171.40.75a (Rigaku OD, 2020)'
_computing_data_collection 'CrysAlisPro 1.171.40.75a (Rigaku OD, 2020)'
_computing_data_reduction 'CrysAlisPro 1.171.40.75a (Rigaku OD, 2020)'
_computing_molecular_graphics 'shelXle (Hubschle et al., 2011)'
_computing_publication_material 'SHELXL-2018/3 (Sheldrick, 2018)'
_computing_structure_refinement 'SHELXL-2018/3 (Sheldrick, 2018)'
_computing_structure_solution 'SHELXT 2018/2 (Sheldrick, 2018)'
_diffrn_ambient_temperature 100.00(10)
_diffrn_detector_area_resol_mean 10.0000
_diffrn_measured_fraction_theta_full 0.993
_diffrn_measured_fraction_theta_max 0.948
_diffrn_measurement_device_type 'XtaLAB Synergy R, HyPix'
_diffrn_measurement_method '\w scans'
_diffrn_radiation_type CuK\a
_diffrn_radiation_wavelength 1.54184
_diffrn_reflns_av_R_equivalents 0.0301
_diffrn_reflns_av_unetI/netI 0.0212
_diffrn_reflns_Laue_measured_fraction_full 0.993
_diffrn_reflns_Laue_measured_fraction_max 0.948
_diffrn_reflns_limit_h_max 37
_diffrn_reflns_limit_h_min -32
_diffrn_reflns_limit_k_max 9
_diffrn_reflns_limit_k_min -7
_diffrn_reflns_limit_l_max 40
_diffrn_reflns_limit_l_min -40
_diffrn_reflns_number 21846
_diffrn_reflns_point_group_measured_fraction_full 0.993
_diffrn_reflns_point_group_measured_fraction_max 0.948
_diffrn_reflns_theta_full 67.684
_diffrn_reflns_theta_max 75.161
_diffrn_reflns_theta_min 3.307
_diffrn_source 'Rotating-anode X-ray tube'
_exptl_absorpt_coefficient_mu 2.758
_exptl_absorpt_correction_T_max 1.000
_exptl_absorpt_correction_T_min 0.306
_exptl_absorpt_correction_type gaussian
_exptl_absorpt_process_details
;
CrysAlisPro 1.171.40.75a (Rigaku Oxford Diffraction, 2020)
Numerical absorption correction based on gaussian integration over
			a multifaceted crystal model
Empirical absorption correction using spherical harmonics,
 implemented in SCALE3 ABSPACK scaling algorithm.
;
_exptl_crystal_colour red
_exptl_crystal_density_diffrn 1.492
_exptl_crystal_description block
_exptl_crystal_F_000 3056
_exptl_crystal_size_max 0.461
_exptl_crystal_size_mid 0.243
_exptl_crystal_size_min 0.128
_refine_diff_density_max 1.006
_refine_diff_density_min -0.665
_refine_diff_density_rms 0.107
_refine_ls_extinction_method none
_refine_ls_goodness_of_fit_ref 1.123
_refine_ls_hydrogen_treatment constr
_refine_ls_matrix_type full
_refine_ls_number_parameters 529
_refine_ls_number_reflns 6571
_refine_ls_number_restraints 379
_refine_ls_restrained_S_all 1.104
_refine_ls_R_factor_all 0.0883
_refine_ls_R_factor_gt 0.0845
_refine_ls_shift/su_max 0.000
_refine_ls_shift/su_mean 0.000
_refine_ls_structure_factor_coef Fsqd
_refine_ls_weighting_details 'w=1/[\s^2^(Fo^2^)+(0.1074P)^2^+46.1736P] where P=(Fo^2^+2Fc^2^)/3'
_refine_ls_weighting_scheme calc
_refine_ls_wR_factor_gt 0.2361
_refine_ls_wR_factor_ref 0.2394
_reflns_Friedel_coverage 0.000
_reflns_number_gt 6053
_reflns_number_total 6571
_reflns_threshold_expression 'I > 2\s(I)'
_cod_data_source_file d1an00948f1.cif
_cod_data_source_block 5b@2
_cod_depositor_comments 'Adding full bibliography for 1564341--1564354.cif.'
_cod_original_sg_symbol_H-M 'I 2/a'
_cod_database_code 1564344
_shelx_shelxl_version_number 2018/3
_shelx_space_group_comment
;
The symmetry employed for this shelxl refinement is uniquely defined
by the following loop, which should always be used as a source of
symmetry information in preference to the above space-group names.
They are only intended as comments.
;
_shelx_estimated_absorpt_t_min 0.363
_shelx_estimated_absorpt_t_max 0.719

loop_
_space_group_symop_operation_xyz
'x, y, z'
'-x+1/2, y, -z'
'x+1/2, y+1/2, z+1/2'
'-x+1, y+1/2, -z+1/2'
'-x, -y, -z'
'x-1/2, -y, z'
'-x+1/2, -y+1/2, -z+1/2'
'x, -y+1/2, z+1/2'

loop_
_atom_site_label
_atom_site_type_symbol
_atom_site_fract_x
_atom_site_fract_y
_atom_site_fract_z
_atom_site_U_iso_or_equiv
_atom_site_adp_type
_atom_site_occupancy
_atom_site_site_symmetry_order
_atom_site_calc_flag
_atom_site_refinement_flags_posn
_atom_site_refinement_flags_adp
_atom_site_refinement_flags_occupancy
_atom_site_disorder_assembly
_atom_site_disorder_group
Br1 Br 0.37416(3) 0.79856(8) 0.48581(3) 0.0704(3) Uani 1 1 d . . . . .
O1 O 0.43440(16) 0.6025(6) 0.73682(16) 0.0625(11) Uani 1 1 d . . . . .
N1 N 0.40540(18) 0.4812(5) 0.57445(18) 0.0478(10) Uani 1 1 d . . . . .
C1 C 0.4393(2) 0.5075(6) 0.6690(2) 0.0462(12) Uani 1 1 d . . . . .
Cu1 Cu 0.38225(3) 0.49427(10) 0.50537(3) 0.0480(3) Uani 1 1 d . . . . .
O3 O 0.50919(14) 0.3154(5) 0.88843(14) 0.0470(8) Uani 1 1 d . . . . .
C3 C 0.3798(2) 0.5717(7) 0.5922(2) 0.0509(13) Uani 1 1 d . . . . .
H3 H 0.349812 0.628339 0.571512 0.061 Uiso 1 1 calc R U . . .
C2 C 0.3952(2) 0.5860(7) 0.6389(2) 0.0474(12) Uani 1 1 d . . . . .
H2 H 0.375753 0.648388 0.650139 0.057 Uiso 1 1 calc R U . . .
N2 N 0.42677(18) 0.1222(6) 0.98198(17) 0.0501(10) Uani 1 1 d . . . . .
O2 O 0.50393(14) 0.4645(5) 0.74394(14) 0.0509(9) Uani 1 1 d . . . . .
C4 C 0.4475(2) 0.4026(7) 0.6042(2) 0.0485(12) Uani 1 1 d . . . . .
H4 H 0.465329 0.335501 0.592177 0.058 Uiso 1 1 calc R U . . .
O4 O 0.4908(2) 0.5691(5) 0.9105(2) 0.0826(16) Uani 1 1 d . . . . .
O5 O 0.64351(13) 0.6361(5) 0.88376(16) 0.0561(10) Uani 1 1 d . . . . .
C5 C 0.4664(2) 0.4138(7) 0.6513(2) 0.0488(12) Uani 1 1 d . . . . .
H5 H 0.497058 0.359248 0.671334 0.059 Uiso 1 1 calc R U . . .
C6 C 0.4571(2) 0.5311(7) 0.7196(2) 0.0473(12) Uani 1 1 d . . . . .
C7 C 0.5269(2) 0.4720(7) 0.7922(2) 0.0491(12) Uani 1 1 d . . . . .
C8 C 0.5733(2) 0.5485(7) 0.8135(2) 0.0480(12) Uani 1 1 d . . . . .
H8 H 0.587925 0.599865 0.796054 0.058 Uiso 1 1 calc R U . . .
C9 C 0.59793(19) 0.5478(7) 0.8613(2) 0.0476(12) Uani 1 1 d . . . . .
C10 C 0.57719(19) 0.4757(6) 0.8876(2) 0.0451(12) Uani 1 1 d . . . . .
H10 H 0.594383 0.477559 0.920354 0.054 Uiso 1 1 calc R U . . .
C11 C 0.53041(18) 0.4012(6) 0.8640(2) 0.0440(11) Uani 1 1 d . . . . .
C12 C 0.50405(19) 0.3983(7) 0.8166(2) 0.0471(12) Uani 1 1 d . . . . .
H12 H 0.471670 0.348046 0.801162 0.057 Uiso 1 1 calc R U . . .
C13 C 0.4905(2) 0.4133(7) 0.9111(2) 0.0531(13) Uani 1 1 d . . . . .
C14 C 0.4689(2) 0.3069(7) 0.9351(2) 0.0518(13) Uani 1 1 d . . . . .
C15 C 0.46536(19) 0.1277(7) 0.9324(2) 0.0457(11) Uani 1 1 d . . . . .
H15 H 0.477816 0.065084 0.914794 0.055 Uiso 1 1 calc R U . . .
C16 C 0.4437(2) 0.0413(7) 0.9555(2) 0.0473(12) Uani 1 1 d . . . . .
H16 H 0.440632 -0.081257 0.952592 0.057 Uiso 1 1 calc R U . . .
C17 C 0.4317(3) 0.2953(8) 0.9853(3) 0.075(2) Uani 1 1 d . . . . .
H17 H 0.420474 0.354702 1.004415 0.090 Uiso 1 1 calc R U . . .
C18 C 0.4517(3) 0.3898(9) 0.9630(3) 0.078(2) Uani 1 1 d . . . . .
H18 H 0.454102 0.512297 0.966323 0.094 Uiso 1 1 calc R U . . .
O6A O 0.6864(3) 0.3942(9) 0.9123(5) 0.118(4) Uani 0.653(6) 1 d D . P A 1
C19A C 0.6856(4) 0.5494(12) 0.9075(6) 0.085(6) Uani 0.653(6) 1 d D . P A 1
C20A C 0.7302(2) 0.6652(9) 0.9299(3) 0.074(5) Uani 0.653(6) 1 d DG . P A 1
C21A C 0.7292(2) 0.8411(10) 0.9202(3) 0.058(3) Uani 0.653(6) 1 d DG . P A 1
H21A H 0.699460 0.892396 0.897189 0.070 Uiso 0.653(6) 1 calc R U P A 1
C22A C 0.7717(3) 0.9420(7) 0.9441(3) 0.050(3) Uani 0.653(6) 1 d DG . P A 1
H22A H 0.770968 1.062211 0.937517 0.060 Uiso 0.653(6) 1 calc R U P A 1
N3A N 0.8151(2) 0.8669(8) 0.9778(2) 0.053(2) Uani 0.653(6) 1 d DG . P A 1
C23A C 0.8161(2) 0.6910(9) 0.9875(3) 0.102(5) Uani 0.653(6) 1 d DG . P A 1
H23A H 0.845849 0.639691 1.010453 0.122 Uiso 0.653(6) 1 calc R U P A 1
C24A C 0.7737(2) 0.5901(7) 0.9635(4) 0.111(6) Uani 0.653(6) 1 d DG . P A 1
H24A H 0.774341 0.469873 0.970125 0.133 Uiso 0.653(6) 1 calc R U P A 1
O6B O 0.6827(5) 0.4333(18) 0.8640(9) 0.118(4) Uani 0.347(6) 1 d D . P A 2
C19B C 0.6824(7) 0.569(3) 0.8818(11) 0.085(6) Uani 0.347(6) 1 d D . P A 2
C20B C 0.7277(4) 0.677(2) 0.9087(7) 0.074(5) Uani 0.347(6) 1 d DG . P A 2
C21B C 0.7271(5) 0.825(2) 0.9330(7) 0.058(3) Uani 0.347(6) 1 d DG . P A 2
H21B H 0.696677 0.862708 0.932219 0.070 Uiso 0.347(6) 1 calc R U P A 2
C22B C 0.7710(7) 0.9175(19) 0.9582(6) 0.050(3) Uani 0.347(6) 1 d DG . P A 2
H22B H 0.770553 1.018374 0.974778 0.060 Uiso 0.347(6) 1 calc R U P A 2
N3B N 0.8155(5) 0.8624(18) 0.9593(5) 0.053(2) Uani 0.347(6) 1 d DG . P A 2
C23B C 0.8161(4) 0.7148(18) 0.9351(6) 0.102(5) Uani 0.347(6) 1 d DG . P A 2
H23B H 0.846509 0.677127 0.935827 0.122 Uiso 0.347(6) 1 calc R U P A 2
C24B C 0.7722(5) 0.6223(16) 0.9098(6) 0.111(6) Uani 0.347(6) 1 d DG . P A 2
H24B H 0.772633 0.521459 0.893267 0.133 Uiso 0.347(6) 1 calc R U P A 2
C101 C 0.2674(5) 0.4749(18) 0.7526(6) 0.167(7) Uani 0.560(8) 1 d DG U P B 1
H101 H 0.277408 0.443357 0.783759 0.201 Uiso 0.560(8) 1 calc R U P B 1
C102 C 0.2990(4) 0.4440(19) 0.7330(7) 0.177(7) Uani 0.560(8) 1 d DG U P B 1
C103 C 0.2844(6) 0.490(2) 0.6874(7) 0.178(7) Uani 0.560(8) 1 d DG U P B 1
H103 H 0.306001 0.469031 0.673965 0.214 Uiso 0.560(8) 1 calc R U P B 1
C104 C 0.2380(6) 0.567(2) 0.6613(6) 0.178(7) Uani 0.560(8) 1 d DG U P B 1
H104 H 0.227985 0.598905 0.630141 0.214 Uiso 0.560(8) 1 calc R U P B 1
C105 C 0.2064(4) 0.5983(14) 0.6809(5) 0.185(7) Uani 0.560(8) 1 d DG U P B 1
C106 C 0.2210(4) 0.5521(13) 0.7265(5) 0.174(6) Uani 0.560(8) 1 d DG U P B 1
C107 C 0.1894(6) 0.583(2) 0.7461(7) 0.174(7) Uani 0.560(8) 1 d DG U P B 1
H107 H 0.199403 0.551451 0.777323 0.209 Uiso 0.560(8) 1 calc R U P B 1
C108 C 0.1430(6) 0.660(2) 0.7201(9) 0.177(8) Uani 0.560(8) 1 d DG U P B 1
H108 H 0.121387 0.681326 0.733501 0.212 Uiso 0.560(8) 1 calc R U P B 1
C109 C 0.1283(4) 0.706(2) 0.6745(8) 0.193(8) Uani 0.560(8) 1 d DG U P B 1
H109 H 0.096674 0.759102 0.656692 0.232 Uiso 0.560(8) 1 calc R U P B 1
C110 C 0.1600(5) 0.6754(19) 0.6549(6) 0.190(7) Uani 0.560(8) 1 d DG U P B 1
H110 H 0.149976 0.707005 0.623705 0.228 Uiso 0.560(8) 1 calc R U P B 1
C111 C 0.3506(8) 0.343(3) 0.7611(9) 0.157(7) Uani 0.560(8) 1 d D U P B 1
C112 C 0.3678(11) 0.312(4) 0.8141(11) 0.180(10) Uani 0.560(8) 1 d D U P B 1
H11A H 0.343394 0.364066 0.822487 0.270 Uiso 0.560(8) 1 calc R U P B 1
H11B H 0.370150 0.187371 0.820343 0.270 Uiso 0.560(8) 1 calc R U P B 1
H11C H 0.400613 0.365993 0.832309 0.270 Uiso 0.560(8) 1 calc R U P B 1
O113 O 0.3795(6) 0.282(2) 0.7476(7) 0.161(7) Uani 0.560(8) 1 d D U P B 1
C201 C 0.2104(9) 0.485(4) 0.7716(9) 0.177(12) Uani 0.440(8) 1 d D U P B 2
H201 H 0.212427 0.604351 0.765197 0.212 Uiso 0.440(8) 1 calc R U P B 2
C202 C 0.1649(8) 0.395(3) 0.7506(7) 0.140(8) Uani 0.440(8) 1 d D U P B 2
C203 C 0.1600(10) 0.219(3) 0.7593(10) 0.139(9) Uani 0.440(8) 1 d D U P B 2
H203 H 0.130148 0.155876 0.741388 0.167 Uiso 0.440(8) 1 calc R U P B 2
C204 C 0.2009(11) 0.144(3) 0.7955(11) 0.189(15) Uani 0.440(8) 1 d D U P B 2
H204 H 0.197069 0.041201 0.809746 0.227 Uiso 0.440(8) 1 calc R U P B 2
C205 C 0.2479(10) 0.219(4) 0.8107(11) 0.176(12) Uani 0.440(8) 1 d D U P B 2
C206 C 0.2522(10) 0.393(4) 0.8019(12) 0.201(14) Uani 0.440(8) 1 d D U P B 2
C207 C 0.2957(12) 0.486(5) 0.8256(16) 0.29(2) Uani 0.440(8) 1 d D U P B 2
H207 H 0.296577 0.608958 0.823801 0.354 Uiso 0.440(8) 1 calc R U P B 2
C208 C 0.3379(12) 0.390(6) 0.8522(16) 0.31(2) Uani 0.440(8) 1 d D U P B 2
H208 H 0.369884 0.444110 0.864970 0.376 Uiso 0.440(8) 1 calc R U P B 2
C209 C 0.3339(13) 0.215(6) 0.8603(15) 0.28(2) Uani 0.440(8) 1 d D U P B 2
H209 H 0.363621 0.154671 0.880307 0.335 Uiso 0.440(8) 1 calc R U P B 2
C210 C 0.2898(12) 0.124(5) 0.8413(12) 0.207(14) Uani 0.440(8) 1 d D U P B 2
H210 H 0.287794 0.005144 0.848382 0.248 Uiso 0.440(8) 1 calc R U P B 2
C211 C 0.1164(8) 0.482(3) 0.7109(10) 0.126(9) Uani 0.440(8) 1 d D U P B 2
C212 C 0.1121(12) 0.680(4) 0.6977(13) 0.168(15) Uani 0.440(8) 1 d D U P B 2
H21C H 0.094109 0.692801 0.664092 0.252 Uiso 0.440(8) 1 calc R U P B 2
H21D H 0.145659 0.730107 0.709275 0.252 Uiso 0.440(8) 1 calc R U P B 2
H21E H 0.093795 0.741530 0.711663 0.252 Uiso 0.440(8) 1 calc R U P B 2
O213 O 0.0770(7) 0.403(3) 0.6924(11) 0.180(11) Uani 0.440(8) 1 d D U P B 2

loop_
_atom_site_aniso_label
_atom_site_aniso_U_11
_atom_site_aniso_U_22
_atom_site_aniso_U_33
_atom_site_aniso_U_23
_atom_site_aniso_U_13
_atom_site_aniso_U_12
Br1 0.0942(6) 0.0301(3) 0.0887(5) 0.0057(3) 0.0434(4) -0.0032(3)
O1 0.062(2) 0.055(3) 0.072(3) 0.003(2) 0.031(2) 0.020(2)
N1 0.052(3) 0.025(2) 0.068(3) -0.0004(19) 0.029(2) -0.0049(18)
C1 0.048(3) 0.026(2) 0.067(3) 0.001(2) 0.028(3) -0.004(2)
Cu1 0.0484(5) 0.0311(4) 0.0645(5) -0.0020(3) 0.0259(4) -0.0061(3)
O3 0.0468(19) 0.0303(17) 0.066(2) 0.0018(16) 0.0276(17) 0.0020(15)
C3 0.051(3) 0.030(3) 0.071(4) 0.005(2) 0.028(3) -0.001(2)
C2 0.049(3) 0.028(2) 0.068(3) 0.001(2) 0.029(3) 0.000(2)
N2 0.055(3) 0.031(2) 0.066(3) -0.003(2) 0.030(2) 0.0019(19)
O2 0.0391(18) 0.046(2) 0.063(2) 0.0029(18) 0.0193(17) 0.0054(16)
C4 0.053(3) 0.026(2) 0.071(3) 0.002(2) 0.032(3) -0.001(2)
O4 0.125(4) 0.026(2) 0.141(5) 0.003(2) 0.098(4) 0.004(2)
O5 0.0365(18) 0.036(2) 0.089(3) -0.0116(19) 0.0224(19) -0.0071(15)
C5 0.045(3) 0.027(2) 0.073(4) 0.003(2) 0.025(3) 0.000(2)
C6 0.042(3) 0.030(2) 0.068(3) 0.001(2) 0.023(2) -0.001(2)
C7 0.044(3) 0.034(3) 0.066(3) -0.001(2) 0.022(3) 0.002(2)
C8 0.040(3) 0.030(2) 0.074(4) 0.000(2) 0.027(3) 0.002(2)
C9 0.034(2) 0.027(2) 0.077(4) -0.007(2) 0.022(2) 0.0002(19)
C10 0.037(2) 0.027(2) 0.064(3) -0.004(2) 0.017(2) 0.0035(19)
C11 0.039(2) 0.028(2) 0.065(3) 0.002(2) 0.023(2) 0.004(2)
C12 0.039(2) 0.031(2) 0.067(3) -0.002(2) 0.021(2) 0.001(2)
C13 0.056(3) 0.030(3) 0.078(4) -0.001(3) 0.035(3) 0.002(2)
C14 0.059(3) 0.027(3) 0.076(4) -0.002(2) 0.037(3) 0.002(2)
C15 0.045(3) 0.030(2) 0.064(3) 0.000(2) 0.026(2) 0.007(2)
C16 0.044(3) 0.027(2) 0.067(3) 0.001(2) 0.023(2) 0.006(2)
C17 0.110(6) 0.035(3) 0.114(6) -0.015(3) 0.081(5) -0.006(3)
C18 0.121(6) 0.032(3) 0.119(6) -0.018(4) 0.087(6) -0.010(4)
O6A 0.042(3) 0.029(3) 0.238(12) -0.001(5) 0.025(6) -0.004(3)
C19A 0.034(3) 0.025(4) 0.165(17) -0.001(7) 0.019(7) 0.001(3)
C20A 0.038(3) 0.027(3) 0.131(13) 0.004(6) 0.017(5) -0.001(3)
C21A 0.042(3) 0.041(4) 0.092(8) -0.013(4) 0.030(4) -0.005(3)
C22A 0.046(3) 0.035(4) 0.072(7) -0.005(4) 0.030(4) -0.004(3)
N3A 0.040(3) 0.033(3) 0.075(7) 0.008(4) 0.016(4) -0.003(2)
C23A 0.045(5) 0.047(5) 0.171(12) 0.027(7) 0.013(6) -0.002(4)
C24A 0.043(4) 0.037(5) 0.200(14) 0.028(7) 0.011(7) 0.002(4)
O6B 0.042(3) 0.029(3) 0.238(12) -0.001(5) 0.025(6) -0.004(3)
C19B 0.034(3) 0.025(4) 0.165(17) -0.001(7) 0.019(7) 0.001(3)
C20B 0.038(3) 0.027(3) 0.131(13) 0.004(6) 0.017(5) -0.001(3)
C21B 0.042(3) 0.041(4) 0.092(8) -0.013(4) 0.030(4) -0.005(3)
C22B 0.046(3) 0.035(4) 0.072(7) -0.005(4) 0.030(4) -0.004(3)
N3B 0.040(3) 0.033(3) 0.075(7) 0.008(4) 0.016(4) -0.003(2)
C23B 0.045(5) 0.047(5) 0.171(12) 0.027(7) 0.013(6) -0.002(4)
C24B 0.043(4) 0.037(5) 0.200(14) 0.028(7) 0.011(7) 0.002(4)
C101 0.118(9) 0.120(10) 0.268(14) -0.080(10) 0.092(10) -0.036(8)
C102 0.130(9) 0.130(10) 0.270(14) -0.085(11) 0.090(10) -0.032(8)
C103 0.133(9) 0.137(10) 0.262(14) -0.088(11) 0.090(11) -0.027(9)
C104 0.135(10) 0.135(10) 0.260(14) -0.089(11) 0.087(10) -0.026(9)
C105 0.134(9) 0.129(9) 0.276(14) -0.083(10) 0.079(10) -0.033(8)
C106 0.126(9) 0.131(9) 0.269(14) -0.078(10) 0.094(10) -0.033(8)
C107 0.121(9) 0.126(10) 0.278(15) -0.072(11) 0.094(10) -0.032(9)
C108 0.127(10) 0.126(11) 0.275(15) -0.071(12) 0.091(12) -0.032(9)
C109 0.137(11) 0.134(11) 0.282(15) -0.076(12) 0.072(12) -0.035(10)
C110 0.140(10) 0.133(10) 0.276(15) -0.078(11) 0.078(11) -0.035(9)
C111 0.111(10) 0.106(11) 0.267(15) -0.084(12) 0.098(11) -0.034(9)
C112 0.146(16) 0.143(17) 0.26(2) -0.069(17) 0.096(17) -0.027(14)
O113 0.120(10) 0.144(12) 0.261(17) -0.086(12) 0.124(11) -0.052(9)
C201 0.14(2) 0.22(3) 0.20(3) 0.01(2) 0.10(2) -0.01(2)
C202 0.158(18) 0.123(18) 0.20(2) -0.029(17) 0.130(16) -0.036(15)
C203 0.16(2) 0.102(18) 0.21(2) -0.024(18) 0.129(19) -0.003(17)
C204 0.23(3) 0.079(17) 0.18(3) -0.002(18) 0.03(2) -0.01(2)
C205 0.19(2) 0.18(3) 0.18(2) 0.01(2) 0.10(2) 0.03(2)
C206 0.16(2) 0.21(3) 0.21(3) -0.01(2) 0.06(2) 0.02(2)
C207 0.23(3) 0.27(4) 0.27(4) 0.01(3) 0.01(3) 0.03(3)
C208 0.24(3) 0.30(4) 0.25(3) 0.07(3) -0.01(3) 0.05(3)
C209 0.24(3) 0.31(4) 0.23(3) 0.02(3) 0.05(3) 0.03(3)
C210 0.21(3) 0.27(3) 0.20(3) 0.00(3) 0.15(2) 0.02(3)
C211 0.109(16) 0.106(17) 0.20(2) -0.041(17) 0.100(17) -0.032(14)
C212 0.18(3) 0.16(3) 0.23(3) -0.06(3) 0.16(3) -0.09(2)
O213 0.113(14) 0.096(13) 0.35(3) -0.032(18) 0.118(18) -0.040(11)

loop_
_atom_type_symbol
_atom_type_description
_atom_type_scat_dispersion_real
_atom_type_scat_dispersion_imag
_atom_type_scat_source
C C 0.0181 0.0091 'International Tables Vol C Tables 4.2.6.8 and 6.1.1.4'
H H 0.0000 0.0000 'International Tables Vol C Tables 4.2.6.8 and 6.1.1.4'
N N 0.0311 0.0180 'International Tables Vol C Tables 4.2.6.8 and 6.1.1.4'
O O 0.0492 0.0322 'International Tables Vol C Tables 4.2.6.8 and 6.1.1.4'
Cu Cu -1.9646 0.5888 'International Tables Vol C Tables 4.2.6.8 and 6.1.1.4'
Br Br -0.6763 1.2805 'International Tables Vol C Tables 4.2.6.8 and 6.1.1.4'

loop_
_geom_angle_atom_site_label_1
_geom_angle_atom_site_label_2
_geom_angle_atom_site_label_3
_geom_angle
_geom_angle_site_symmetry_1
_geom_angle_site_symmetry_3
_geom_angle_publ_flag
C4 N1 C3 117.4(5) . . ?
C4 N1 Cu1 123.8(4) . . ?
C3 N1 Cu1 118.5(4) . . ?
C2 C1 C5 119.3(6) . . ?
C2 C1 C6 118.1(5) . . ?
C5 C1 C6 122.5(5) . . ?
N2 Cu1 N1 116.4(2) 8_554 . ?
N2 Cu1 N3A 108(2) 8_554 3_444 ?
N1 Cu1 N3A 103.3(17) . 3_444 ?
N2 Cu1 N3B 95(4) 8_554 3_444 ?
N1 Cu1 N3B 119(4) . 3_444 ?
N3A Cu1 N3B 17(5) 3_444 3_444 ?
N2 Cu1 Br1 109.56(13) 8_554 . ?
N1 Cu1 Br1 106.42(12) . . ?
N3A Cu1 Br1 113.0(19) 3_444 . ?
N3B Cu1 Br1 109(4) 3_444 . ?
C13 O3 C11 117.6(4) . . ?
N1 C3 C2 123.2(5) . . ?
C1 C2 C3 118.4(5) . . ?
C17 N2 C16 117.1(5) . . ?
C17 N2 Cu1 118.4(4) . 8 ?
C16 N2 Cu1 123.2(4) . 8 ?
C6 O2 C7 119.0(4) . . ?
N1 C4 C5 123.4(5) . . ?
C19B O5 C9 117.7(8) . . ?
C19A O5 C9 120.3(5) . . ?
C4 C5 C1 118.3(5) . . ?
O1 C6 O2 124.1(6) . . ?
O1 C6 C1 125.5(5) . . ?
O2 C6 C1 110.4(5) . . ?
C8 C7 C12 122.9(6) . . ?
C8 C7 O2 116.5(5) . . ?
C12 C7 O2 120.5(5) . . ?
C7 C8 C9 117.4(5) . . ?
C10 C9 C8 122.5(5) . . ?
C10 C9 O5 118.9(5) . . ?
C8 C9 O5 118.4(5) . . ?
C11 C10 C9 117.1(5) . . ?
C12 C11 C10 123.1(5) . . ?
C12 C11 O3 117.1(5) . . ?
C10 C11 O3 119.7(5) . . ?
C11 C12 C7 117.0(5) . . ?
O4 C13 O3 122.9(5) . . ?
O4 C13 C14 125.0(5) . . ?
O3 C13 C14 112.1(5) . . ?
C15 C14 C18 117.2(6) . . ?
C15 C14 C13 124.2(5) . . ?
C18 C14 C13 118.6(5) . . ?
C16 C15 C14 119.5(5) . . ?
N2 C16 C15 122.9(5) . . ?
N2 C17 C18 123.4(6) . . ?
C17 C18 C14 119.8(6) . . ?
O6A C19A O5 122.4(8) . . ?
O6A C19A C20A 124.7(9) . . ?
O5 C19A C20A 112.8(7) . . ?
C21A C20A C24A 120.0 . . ?
C21A C20A C19A 123.5(6) . . ?
C24A C20A C19A 116.5(6) . . ?
C22A C21A C20A 120.0 . . ?
N3A C22A C21A 120.0 . . ?
C23A N3A C22A 120.0 . . ?
C23A N3A Cu1 117.0(4) . 3 ?
C22A N3A Cu1 121.9(4) . 3 ?
N3A C23A C24A 120.0 . . ?
C23A C24A C20A 120.0 . . ?
O6B C19B O5 125.3(15) . . ?
O6B C19B C20B 124.4(18) . . ?
O5 C19B C20B 110.1(14) . . ?
C21B C20B C24B 120.0 . . ?
C21B C20B C19B 123.1(12) . . ?
C24B C20B C19B 116.9(12) . . ?
C22B C21B C20B 120.0 . . ?
N3B C22B C21B 120.0 . . ?
C22B N3B C23B 120.0 . . ?
C24B C23B N3B 120.0 . . ?
C23B C24B C20B 120.0 . . ?
C102 C101 C106 120.0 . . ?
C101 C102 C103 120.0 . . ?
C101 C102 C111 120.7(14) . . ?
C103 C102 C111 119.1(14) . . ?
C104 C103 C102 120.0 . . ?
C103 C104 C105 120.0 . . ?
C106 C105 C104 120.0 . . ?
C106 C105 C110 120.0 . . ?
C104 C105 C110 120.0 . . ?
C107 C106 C105 120.0 . . ?
C107 C106 C101 120.0 . . ?
C105 C106 C101 120.0 . . ?
C108 C107 C106 120.0 . . ?
C109 C108 C107 120.0 . . ?
C110 C109 C108 120.0 . . ?
C109 C110 C105 120.0 . . ?
O113 C111 C112 113.7(19) . . ?
C112 C111 C102 116.5(19) . . ?
C206 C201 C202 117(2) . . ?
C201 C202 C203 123.4(19) . . ?
C201 C202 C211 121.0(18) . . ?
C203 C202 C211 115.3(18) . . ?
C204 C203 C202 116(2) . . ?
C203 C204 C205 119(2) . . ?
C204 C205 C206 120(2) . . ?
C204 C205 C210 118(2) . . ?
C206 C205 C210 121(2) . . ?
C207 C206 C201 117(2) . . ?
C207 C206 C205 123(2) . . ?
C201 C206 C205 120(2) . . ?
C206 C207 C208 116(2) . . ?
C207 C208 C209 120(2) . . ?
C210 C209 C208 124(2) . . ?
C209 C210 C205 115(2) . . ?
O213 C211 C212 114(2) . . ?
O213 C211 C202 121(2) . . ?
C212 C211 C202 124(2) . . ?

loop_
_geom_bond_atom_site_label_1
_geom_bond_atom_site_label_2
_geom_bond_distance
_geom_bond_site_symmetry_2
_geom_bond_publ_flag
Br1 Cu1 2.4142(9) . ?
O1 C6 1.199(7) . ?
N1 C4 1.336(7) . ?
N1 C3 1.351(7) . ?
N1 Cu1 2.032(5) . ?
C1 C2 1.376(8) . ?
C1 C5 1.395(8) . ?
C1 C6 1.494(9) . ?
Cu1 N2 2.030(5) 8_554 ?
Cu1 N3A 2.05(4) 3_444 ?
Cu1 N3B 2.13(7) 3_444 ?
O3 C13 1.346(7) . ?
O3 C11 1.395(6) . ?
C3 C2 1.378(8) . ?
N2 C17 1.342(8) . ?
N2 C16 1.342(7) . ?
O2 C6 1.361(7) . ?
O2 C7 1.401(7) . ?
C4 C5 1.374(9) . ?
O4 C13 1.202(7) . ?
O5 C19B 1.31(2) . ?
O5 C19A 1.323(11) . ?
O5 C9 1.400(6) . ?
C7 C8 1.376(8) . ?
C7 C12 1.387(8) . ?
C8 C9 1.386(9) . ?
C9 C10 1.386(8) . ?
C10 C11 1.382(7) . ?
C11 C12 1.377(8) . ?
C13 C14 1.475(8) . ?
C14 C15 1.386(7) . ?
C14 C18 1.391(9) . ?
C15 C16 1.372(8) . ?
C17 C18 1.353(10) . ?
O6A C19A 1.206(11) . ?
C19A C20A 1.493(9) . ?
C20A C21A 1.3900 . ?
C20A C24A 1.3900 . ?
C21A C22A 1.3900 . ?
C22A N3A 1.3900 . ?
N3A C23A 1.3900 . ?
C23A C24A 1.3900 . ?
O6B C19B 1.198(18) . ?
C19B C20B 1.496(14) . ?
C20B C21B 1.3900 . ?
C20B C24B 1.3900 . ?
C21B C22B 1.3900 . ?
C22B N3B 1.3900 . ?
N3B C23B 1.3900 . ?
C23B C24B 1.3900 . ?
C101 C102 1.3900 . ?
C101 C106 1.3900 . ?
C102 C103 1.3900 . ?
C102 C111 1.595(19) . ?
C103 C104 1.3900 . ?
C104 C105 1.3900 . ?
C105 C106 1.3900 . ?
C105 C110 1.3900 . ?
C106 C107 1.3900 . ?
C107 C108 1.3900 . ?
C108 C109 1.3900 . ?
C109 C110 1.3900 . ?
C111 O113 1.24(2) . ?
C111 C112 1.58(2) . ?
C201 C206 1.386(17) . ?
C201 C202 1.401(17) . ?
C202 C203 1.407(17) . ?
C202 C211 1.59(2) . ?
C203 C204 1.384(18) . ?
C204 C205 1.392(18) . ?
C205 C206 1.394(17) . ?
C205 C210 1.404(18) . ?
C206 C207 1.375(18) . ?
C207 C208 1.378(19) . ?
C208 C209 1.395(19) . ?
C209 C210 1.374(19) . ?
C211 O213 1.22(2) . ?
C211 C212 1.58(2) . ?
